data_7222586
loop_
_publ_author_name
'Hlukhyy, V.'
'Poettgen, R.'

_publ_section_title
;
 The hexagonal Laves phase Mg Ir2
;
_journal_name_full
;
Zeitschrift fuer Naturforschung, Teil B. Anorganische Chemie, Organische 
Chemie (42,1987-)
;
_journal_page_first 943
_journal_page_last 946
_journal_volume 59
_journal_year 2004
_chemical_formula_sum 'Ir2 Mg'
_chemical_name_systematic 'Mg Ir2'
_space_group_IT_number 194
_symmetry_space_group_name_Hall '-P 6c 2c'
_symmetry_space_group_name_H-M 'P 63/m m c'
_cell_angle_alpha 90
_cell_angle_beta 90
_cell_angle_gamma 120
_cell_formula_units_Z 4
_cell_length_a 5.169
_cell_length_b 5.169
_cell_length_c 8.385
_cell_volume 194.020
_citation_journal_id_ASTM ZNBSEN
_cod_data_source_file Hlukhyy_ZNBSEN_2004_1613.cif
_cod_data_source_block Ir2Mg1
_cod_original_cell_volume 194.0201
_cod_original_formula_sum 'Ir2 Mg1'
_cod_database_code 7222586

loop_
_symmetry_equiv_pos_as_xyz
x,y,z
x-y,x,z+1/2
-y,x-y,z
-x,-y,z+1/2
-x+y,-x,z
y,-x+y,z+1/2
-y,-x,-z+1/2
x-y,-y,-z
x,x-y,-z+1/2
y,x,-z
-x+y,y,-z+1/2
-x,-x+y,-z
-x,-y,-z
-x+y,-x,-z-1/2
y,-x+y,-z
x,y,-z-1/2
x-y,x,-z
-y,x-y,-z-1/2
y,x,z-1/2
-x+y,y,z
-x,-x+y,z-1/2
-y,-x,z
x-y,-y,z-1/2
x,x-y,z

loop_
_atom_site_label
_atom_site_type_symbol
_atom_site_fract_x
_atom_site_fract_y
_atom_site_fract_z
_atom_site_occupancy
_atom_site_U_iso_or_equiv
Ir1 Ir 0 0 0 1 0.0
Ir2 Ir 0.82807 0.65614 0.25 1 0.0
Mg1 Mg 0.3333 0.6667 0.0677 1 0.0
